data_2238203
loop_
_publ_author_name
'Cavallo, Gabriella'
'Metrangolo, Pierangelo'
'Pilati, Tullio'
'Resnati, Giuseppe'
'Ursini, Maurizio'
'Terraneo, Giancarlo'

_publ_section_title
;
 (4,7,13,16,21,24-Hexaoxa-1,10-diazabicyclo[8.8.8]hexacosane)sodium
 iodide--1,1,2,2,tetrafluoro-1,2-diiodoethane (2/3)
;
_journal_coeditor_code KJ2225
_journal_issue 7
_journal_name_full 'Acta Crystallographica Section E'
_journal_page_first m387
_journal_page_last m388
_journal_paper_doi 10.1107/S1600536813016085
_journal_volume 69
_journal_year 2013
_chemical_formula_iupac '[Na(C18 H36 N2 O6)] I -, 1.5C2 F4 I2'
_chemical_formula_moiety 'C18 H36 N2 Na O6 +, I-, 1.5(C2 F4 I2)'
_chemical_formula_sum 'C21 H36 F6 I4 N2 Na O6'
_chemical_formula_weight 1057.11
_chemical_name_systematic
;
(4,7,13,16,21,24-Hexaoxa-1,10-diazabicyclo[8.8.8]hexacosane)sodium
iodide--1,1,2,2,tetrafluoro-1,2-diiodoethane (2/3)
;
_space_group_crystal_system trigonal
_space_group_IT_number 167
_space_group_name_Hall '-R 3 2"c'
_symmetry_space_group_name_Hall '-R 3 2"c'
_symmetry_space_group_name_H-M 'R -3 c :H'
_atom_sites_solution_hydrogens geom
_atom_sites_solution_primary direct
_atom_sites_solution_secondary difmap
_audit_creation_method SHELXL-97
_cell_angle_alpha 90
_cell_angle_beta 90
_cell_angle_gamma 120
_cell_formula_units_Z 12
_cell_length_a 11.634(2)
_cell_length_b 11.634(2)
_cell_length_c 84.945(15)
_cell_measurement_reflns_used 20222
_cell_measurement_temperature 93(2)
_cell_measurement_theta_max 29.759
_cell_measurement_theta_min 2.238
_cell_volume 9957(3)
_computing_cell_refinement 'SAINT (Bruker, 2008)'
_computing_data_collection 'APEX2 (Bruker, 2008)'
_computing_data_reduction 'SAINT (Bruker, 2008)'
_computing_molecular_graphics
;
ORTEP-3 for Windows (Farrugia, 2012) and Mercury
(Macrae <i>et al.</i>, 2006)
;
_computing_publication_material 'SHELXL2012 (Sheldrick, 2008)'
_computing_structure_refinement 'SHELXL2012 (Sheldrick, 2008)'
_computing_structure_solution 'SIR2002 (Burla <i>et al.</i>, 2003)'
_diffrn_ambient_temperature 93(2)
_diffrn_measured_fraction_theta_full 1.000
_diffrn_measured_fraction_theta_max 0.926
_diffrn_measurement_device_type 'Bruker APEXII CCD'
_diffrn_measurement_method '\f and \w scans'
_diffrn_radiation_type MoK\a
_diffrn_radiation_wavelength 0.71073
_diffrn_reflns_av_R_equivalents 0.0354
_diffrn_reflns_limit_h_max 15
_diffrn_reflns_limit_h_min -15
_diffrn_reflns_limit_k_max 15
_diffrn_reflns_limit_k_min -15
_diffrn_reflns_limit_l_max 114
_diffrn_reflns_limit_l_min -114
_diffrn_reflns_number 47282
_diffrn_reflns_theta_full 25.242
_diffrn_reflns_theta_max 29.949
_diffrn_reflns_theta_min 1.438
_exptl_absorpt_coefficient_mu 3.838
_exptl_absorpt_correction_T_max 1.000000
_exptl_absorpt_correction_T_min 0.675774
_exptl_absorpt_correction_type multi-scan
_exptl_absorpt_process_details '(SADABS; Bruker, 2008)'
_exptl_crystal_colour colourless
_exptl_crystal_density_diffrn 2.116
_exptl_crystal_description 'hexagonal table'
_exptl_crystal_F_000 6012
_exptl_crystal_size_max 0.280
_exptl_crystal_size_mid 0.250
_exptl_crystal_size_min 0.030
_refine_diff_density_max 1.644
_refine_diff_density_min -0.577
_refine_ls_extinction_method none
_refine_ls_goodness_of_fit_ref 1.066
_refine_ls_hydrogen_treatment constr
_refine_ls_matrix_type full
_refine_ls_number_parameters 148
_refine_ls_number_reflns 2994
_refine_ls_number_restraints 44
_refine_ls_restrained_S_all 1.089
_refine_ls_R_factor_all 0.0377
_refine_ls_R_factor_gt 0.0316
_refine_ls_shift/su_max 0.001
_refine_ls_shift/su_mean 0.000
_refine_ls_structure_factor_coef Fsqd
_refine_ls_weighting_details
;
 w=1/[\s^2^(Fo^2^)+(0.0400P)^2^]
 where P=(Fo^2^+2Fc^2^)/3
;
_refine_ls_weighting_scheme calc
_refine_ls_wR_factor_gt 0.0744
_refine_ls_wR_factor_ref 0.0764
_reflns_number_gt 2604
_reflns_number_total 2994
_reflns_threshold_expression I>2\s(I)
_cod_data_source_file kj2225.cif
_cod_data_source_block I
_cod_original_cell_volume 9957(4)
_cod_original_sg_symbol_H-M 'R -3 c '
_cod_original_formula_sum 'C21 H36 F6 I4 N2 Na1 O6'
_cod_database_code 2238203
_cod_database_fobs_code 2238203

loop_
_space_group_symop_operation_xyz
'x, y, z'
'-y, x-y, z'
'-x+y, -x, z'
'y, x, -z+1/2'
'x-y, -y, -z+1/2'
'-x, -x+y, -z+1/2'
'x+2/3, y+1/3, z+1/3'
'-y+2/3, x-y+1/3, z+1/3'
'-x+y+2/3, -x+1/3, z+1/3'
'y+2/3, x+1/3, -z+5/6'
'x-y+2/3, -y+1/3, -z+5/6'
'-x+2/3, -x+y+1/3, -z+5/6'
'x+1/3, y+2/3, z+2/3'
'-y+1/3, x-y+2/3, z+2/3'
'-x+y+1/3, -x+2/3, z+2/3'
'y+1/3, x+2/3, -z+7/6'
'x-y+1/3, -y+2/3, -z+7/6'
'-x+1/3, -x+y+2/3, -z+7/6'
'-x, -y, -z'
'y, -x+y, -z'
'x-y, x, -z'
'-y, -x, z-1/2'
'-x+y, y, z-1/2'
'x, x-y, z-1/2'
'-x+2/3, -y+1/3, -z+1/3'
'y+2/3, -x+y+1/3, -z+1/3'
'x-y+2/3, x+1/3, -z+1/3'
'-y+2/3, -x+1/3, z-1/6'
'-x+y+2/3, y+1/3, z-1/6'
'x+2/3, x-y+1/3, z-1/6'
'-x+1/3, -y+2/3, -z+2/3'
'y+1/3, -x+y+2/3, -z+2/3'
'x-y+1/3, x+2/3, -z+2/3'
'-y+1/3, -x+2/3, z+1/6'
'-x+y+1/3, y+2/3, z+1/6'
'x+1/3, x-y+2/3, z+1/6'

loop_
_atom_site_type_symbol
_atom_site_label
_atom_site_fract_x
_atom_site_fract_y
_atom_site_fract_z
_atom_site_U_iso_or_equiv
_atom_site_adp_type
_atom_site_calc_flag
_atom_site_occupancy
_atom_site_disorder_assembly
_atom_site_disorder_group
I I2 0.0000 0.0000 0.47358(2) 0.01498(10) Uani d 1 . .
I I1 0.22447(2) 0.05878(2) 0.44381(2) 0.02001(9) Uani d 1 . .
C C7 0.3618(9) 0.1058(7) 0.42456(12) 0.029(2) Uani d 0.5 A 1
F F1 0.4634(7) 0.2274(9) 0.42658(10) 0.065(3) Uani d 0.5 A 1
F F2 0.4115(9) 0.0252(9) 0.42395(11) 0.080(3) Uani d 0.5 A 1
C C8 0.3016(8) 0.1016(6) 0.40861(12) 0.028(2) Uani d 0.5 A 1
F F3 0.2439(9) 0.1750(10) 0.40947(12) 0.074(3) Uani d 0.5 A 1
F F4 0.2054(7) -0.0222(8) 0.40618(10) 0.083(4) Uani d 0.5 A 1
Na Na 0.3333 0.6667 0.48841(2) 0.0176(4) Uani d 1 . .
N N1 0.3333 0.6667 0.52071(5) 0.0147(9) Uani d 1 . .
C C1 0.2462(3) 0.5297(3) 0.52603(3) 0.0167(6) Uani d 1 . .
H H1A 0.1525 0.5071 0.5248 0.020 Uiso calc 1 . .
H H1B 0.2622 0.5232 0.5374 0.020 Uiso calc 1 . .
C C2 0.2684(3) 0.4311(3) 0.51696(4) 0.0174(6) Uani d 1 . .
H H2A 0.3585 0.4461 0.5191 0.021 Uiso calc 1 . .
H H2B 0.2029 0.3397 0.5202 0.021 Uiso calc 1 . .
O O1 0.2542(2) 0.44777(19) 0.50055(2) 0.0159(4) Uani d 1 . .
C C3 0.2593(3) 0.3468(3) 0.49158(3) 0.0186(6) Uani d 1 . .
H H3A 0.1802 0.2595 0.4938 0.022 Uiso calc 1 . .
H H3B 0.3394 0.3422 0.4944 0.022 Uiso calc 1 . .
C C4 0.2632(3) 0.3789(3) 0.47452(4) 0.0186(6) Uani d 1 . .
H H4A 0.2602 0.3067 0.4680 0.022 Uiso calc 1 . .
H H4B 0.1857 0.3884 0.4718 0.022 Uiso calc 1 . .
O O2 0.3838(2) 0.5009(2) 0.47155(3) 0.0180(5) Uani d 1 . .
C C5 0.4235(3) 0.5180(3) 0.45540(4) 0.0198(6) Uani d 1 . .
H H5A 0.4210 0.4363 0.4516 0.024 Uiso calc 1 . .
H H5B 0.5162 0.5918 0.4546 0.024 Uiso calc 1 . .
C C6 0.3357(3) 0.5475(3) 0.44487(3) 0.0191(6) Uani d 1 . .
H H6A 0.3687 0.5597 0.4339 0.023 Uiso calc 1 . .
H H6B 0.2442 0.4708 0.4450 0.023 Uiso calc 1 . .
N N2 0.3333 0.6667 0.44990(5) 0.0173(9) Uani d 1 . .

loop_
_atom_site_aniso_label
_atom_site_aniso_U_11
_atom_site_aniso_U_22
_atom_site_aniso_U_33
_atom_site_aniso_U_12
_atom_site_aniso_U_13
_atom_site_aniso_U_23
I2 0.01522(13) 0.01522(13) 0.01451(17) 0.00761(6) 0.000 0.000
I1 0.01636(13) 0.02578(14) 0.01665(12) 0.00961(9) 0.00183(7) 0.00086(8)
C7 0.028(5) 0.051(6) 0.021(5) 0.030(5) 0.005(4) 0.002(4)
F1 0.025(3) 0.080(6) 0.025(3) -0.022(4) 0.007(2) -0.019(5)
F2 0.114(8) 0.145(7) 0.058(6) 0.122(7) 0.058(5) 0.066(5)
C8 0.017(5) 0.048(6) 0.020(5) 0.017(4) 0.004(4) 0.003(4)
F3 0.086(7) 0.137(7) 0.060(6) 0.101(6) 0.046(5) 0.063(6)
F4 0.033(4) 0.089(7) 0.028(3) -0.043(4) 0.009(3) -0.022(5)
Na 0.0162(7) 0.0162(7) 0.0204(10) 0.0081(3) 0.000 0.000
N1 0.0115(13) 0.0115(13) 0.021(2) 0.0057(6) 0.000 0.000
C1 0.0148(14) 0.0158(15) 0.0172(14) 0.0058(13) 0.0007(11) 0.0012(11)
C2 0.0184(16) 0.0147(15) 0.0184(15) 0.0078(13) -0.0009(12) 0.0023(11)
O1 0.0194(11) 0.0140(11) 0.0163(10) 0.0099(9) 0.0001(8) 0.0004(8)
C3 0.0219(16) 0.0120(15) 0.0211(15) 0.0079(13) 0.0002(12) -0.0011(11)
C4 0.0167(15) 0.0135(15) 0.0221(15) 0.0049(13) 0.0016(12) -0.0015(12)
O2 0.0182(11) 0.0143(11) 0.0185(11) 0.0058(9) 0.0000(8) -0.0003(8)
C5 0.0192(16) 0.0188(16) 0.0207(15) 0.0091(13) 0.0038(13) 0.0002(12)
C6 0.0197(16) 0.0195(16) 0.0168(14) 0.0089(13) 0.0001(12) -0.0016(12)
N2 0.0167(14) 0.0167(14) 0.018(2) 0.0084(7) 0.000 0.000

loop_
_atom_type_symbol
_atom_type_description
_atom_type_scat_dispersion_real
_atom_type_scat_dispersion_imag
_atom_type_scat_source
C C 0.0033 0.0016 'International Tables Vol C Tables 4.2.6.8 and 6.1.1.4'
H H 0.0000 0.0000 'International Tables Vol C Tables 4.2.6.8 and 6.1.1.4'
N N 0.0061 0.0033 'International Tables Vol C Tables 4.2.6.8 and 6.1.1.4'
O O 0.0106 0.0060 'International Tables Vol C Tables 4.2.6.8 and 6.1.1.4'
F F 0.0171 0.0103 'International Tables Vol C Tables 4.2.6.8 and 6.1.1.4'
Na Na 0.0362 0.0249 'International Tables Vol C Tables 4.2.6.8 and 6.1.1.4'
I I -0.4742 1.8119 'International Tables Vol C Tables 4.2.6.8 and 6.1.1.4'

loop_
_geom_angle_atom_site_label_1
_geom_angle_atom_site_label_2
_geom_angle_atom_site_label_3
_geom_angle_site_symmetry_1
_geom_angle_site_symmetry_3
_geom_angle
F1 C7 F2 . . 106.7(7)
F1 C7 C8 . . 107.6(5)
F2 C7 C8 . . 107.4(5)
F1 C7 I1 . . 109.0(5)
F2 C7 I1 . . 112.3(6)
C8 C7 I1 . . 113.5(4)
F4 C8 F3 . . 106.5(7)
F4 C8 C7 . . 107.5(5)
F3 C8 C7 . . 107.7(5)
F1 C8 I1 12 12 118.8(9)
F4 C8 I1 . 12 110.4(6)
F3 C8 I1 . 12 110.5(6)
C7 C8 I1 . 12 114.0(4)
C1 N1 C1 2_665 . 110.97(18)
C1 N1 C1 2_665 3_565 110.97(18)
C1 N1 C1 . 3_565 110.97(18)
N1 C1 C2 . . 112.3(2)
N1 C1 H1A . . 109.1
C2 C1 H1A . . 109.1
N1 C1 H1B . . 109.1
C2 C1 H1B . . 109.1
H1A C1 H1B . . 107.9
O1 C2 C1 . . 108.6(2)
O1 C2 H2A . . 110.0
C1 C2 H2A . . 110.0
O1 C2 H2B . . 110.0
C1 C2 H2B . . 110.0
H2A C2 H2B . . 108.3
C3 O1 C2 . . 110.8(2)
O1 C3 C4 . . 108.7(2)
O1 C3 H3A . . 109.9
C4 C3 H3A . . 109.9
O1 C3 H3B . . 109.9
C4 C3 H3B . . 109.9
H3A C3 H3B . . 108.3
O2 C4 C3 . . 108.1(2)
O2 C4 H4A . . 110.1
C3 C4 H4A . . 110.1
O2 C4 H4B . . 110.1
C3 C4 H4B . . 110.1
H4A C4 H4B . . 108.4
C5 O2 C4 . . 113.2(2)
O2 C5 C6 . . 112.9(3)
O2 C5 H5A . . 109.0
C6 C5 H5A . . 109.0
O2 C5 H5B . . 109.0
C6 C5 H5B . . 109.0
H5A C5 H5B . . 107.8
N2 C6 C5 . . 112.0(3)
N2 C6 H6A . . 109.2
C5 C6 H6A . . 109.2
N2 C6 H6B . . 109.2
C5 C6 H6B . . 109.2
H6A C6 H6B . . 107.9
C6 N2 C6 3_565 2_665 111.84(19)
C6 N2 C6 3_565 . 111.84(19)
C6 N2 C6 2_665 . 111.84(18)

loop_
_geom_bond_atom_site_label_1
_geom_bond_atom_site_label_2
_geom_bond_site_symmetry_2
_geom_bond_distance
I1 C8 12 2.153(11)
I1 C7 . 2.156(11)
C7 F1 . 1.325(5)
C7 F2 . 1.327(5)
C7 C8 . 1.514(7)
C8 F4 . 1.325(5)
C8 F3 . 1.327(5)
N1 C1 2_665 1.468(3)
N1 C1 . 1.468(3)
N1 C1 3_565 1.468(3)
C1 C2 . 1.508(4)
C1 H1A . 0.9900
C1 H1B . 0.9900
C2 O1 . 1.428(4)
C2 H2A . 0.9900
C2 H2B . 0.9900
O1 C3 . 1.427(4)
C3 C4 . 1.492(4)
C3 H3A . 0.9900
C3 H3B . 0.9900
C4 O2 . 1.434(4)
C4 H4A . 0.9900
C4 H4B . 0.9900
O2 C5 . 1.430(4)
C5 C6 . 1.520(4)
C5 H5A . 0.9900
C5 H5B . 0.9900
C6 N2 . 1.464(3)
C6 H6A . 0.9900
C6 H6B . 0.9900
N2 C6 3_565 1.464(3)
N2 C6 2_665 1.464(4)

loop_
_geom_torsion_atom_site_label_1
_geom_torsion_atom_site_label_2
_geom_torsion_atom_site_label_3
_geom_torsion_atom_site_label_4
_geom_torsion_site_symmetry_1
_geom_torsion_site_symmetry_4
_geom_torsion
F1 C7 C8 F4 . . 176.1(9)
F2 C7 C8 F4 . . 61.5(8)
I1 C7 C8 F4 . . -63.3(8)
F1 C7 C8 F3 . . -69.6(8)
F2 C7 C8 F3 . . 175.9(7)
I1 C7 C8 F3 . . 51.1(7)
F1 C7 C8 I1 . 12 53.4(8)
F2 C7 C8 I1 . 12 -61.2(7)
I1 C7 C8 I1 . 12 174.0(2)
C1 N1 C1 C2 2_665 . -73.6(4)
C1 N1 C1 C2 3_565 . 162.6(3)
N1 C1 C2 O1 . . -54.8(3)
C1 C2 O1 C3 . . -173.3(2)
C2 O1 C3 C4 . . -172.2(2)
O1 C3 C4 O2 . . 63.8(3)
C3 C4 O2 C5 . . 158.4(2)
C4 O2 C5 C6 . . 71.9(3)
O2 C5 C6 N2 . . 58.0(3)
C5 C6 N2 C6 . 3_565 -154.9(3)
C5 C6 N2 C6 . 2_665 78.7(4)
